data_2311087
loop_
_publ_author_name
'Hoser, Anna A.'
'Madsen, Anders \/O.'

_publ_section_title
;
 Dynamic quantum crystallography: lattice-dynamical models refined against
 diffraction data. II. Applications to <small>L</small>-alanine,
 naphthalene and xylitol
;
_journal_issue 2
_journal_name_full 'Acta Crystallographica Section A'
_journal_page_first 102
_journal_page_last 114
_journal_paper_doi 10.1107/S2053273316018994
_journal_volume 73
_journal_year 2017
_chemical_formula_sum 'C3 H7 N O2'
_chemical_formula_weight 89.10
_chemical_name_systematic
; 
 ? 
;
_space_group_IT_number 19
_symmetry_space_group_name_Hall 'P 2ac 2ab'
_symmetry_space_group_name_H-M 'P 21 21 21'
_atom_sites_solution_hydrogens geom
_atom_sites_solution_primary direct
_atom_sites_solution_secondary difmap
_audit_creation_method SHELXL-97
_cell_angle_alpha 90.00
_cell_angle_beta 90.00
_cell_angle_gamma 90.00
_cell_formula_units_Z 4
_cell_length_a 5.928
_cell_length_b 12.260
_cell_length_c 5.794
_cell_measurement_temperature 293(2)
_cell_volume 421.092
_computing_structure_refinement 'SHELXL-97 (Sheldrick, 1997)'
_computing_structure_solution 'SHELXS-97 (Sheldrick, 1990)'
_diffrn_ambient_temperature 293(2)
_diffrn_measured_fraction_theta_full 0.999
_diffrn_measured_fraction_theta_max 0.999
_diffrn_radiation_monochromator graphite
_diffrn_radiation_source 'fine-focus sealed tube'
_diffrn_radiation_type MoK\a
_diffrn_radiation_wavelength 0.71100
_diffrn_reflns_av_R_equivalents 0.2147
_diffrn_reflns_av_sigmaI/netI 0.0282
_diffrn_reflns_limit_h_max 12
_diffrn_reflns_limit_h_min 0
_diffrn_reflns_limit_k_max 26
_diffrn_reflns_limit_k_min 0
_diffrn_reflns_limit_l_max 12
_diffrn_reflns_limit_l_min 0
_diffrn_reflns_number 2534
_diffrn_reflns_theta_full 50.16
_diffrn_reflns_theta_max 50.16
_diffrn_reflns_theta_min 3.32
_exptl_absorpt_coefficient_mu 0.117
_exptl_crystal_density_diffrn 1.405
_exptl_crystal_density_method 'not measured'
_exptl_crystal_F_000 192
_refine_diff_density_max 0.494
_refine_diff_density_min -0.252
_refine_diff_density_rms 0.065
_refine_ls_abs_structure_details 'Flack H D (1983), Acta Cryst. A39, 876-881'
_refine_ls_abs_structure_Flack 0.9(5)
_refine_ls_extinction_method none
_refine_ls_goodness_of_fit_ref 0.742
_refine_ls_hydrogen_treatment mixed
_refine_ls_matrix_type full
_refine_ls_number_parameters 40
_refine_ls_number_reflns 2533
_refine_ls_number_restraints 0
_refine_ls_restrained_S_all 0.742
_refine_ls_R_factor_all 0.0312
_refine_ls_R_factor_gt 0.0288
_refine_ls_shift/su_max 0.000
_refine_ls_shift/su_mean 0.000
_refine_ls_structure_factor_coef Fsqd
_refine_ls_weighting_details 'calc w=1/[\s^2^(Fo^2^)+(0.1000P)^2^+0.0000P] where P=(Fo^2^+2Fc^2^)/3'
_refine_ls_weighting_scheme calc
_refine_ls_wR_factor_gt 0.0874
_refine_ls_wR_factor_ref 0.0897
_reflns_number_gt 2395
_reflns_number_total 2533
_reflns_threshold_expression >2sigma(I)
_cod_data_source_file Lalanine_631g_5.cif
_cod_data_source_block Lala_631G_5
_cod_depositor_comments
;
The following automatic conversions were performed:
'_atom_site_symetry_multiplicity' tag replaced with
'_atom_site_symmetry_multiplicity' tag as specified in the
replacement file
'/usr/data/users/saulius/crontab/automatic-downloads/rss-feeds/IUCr/lib/lists/replacement-tags.lst'.

Automatic conversion script
Id: cif_correct_tags 4268 2015-11-12 08:31:59Z antanas 

 Adding full bibliography for 2311087--2311090.cif.
;
_cod_original_cell_volume 421.1
_cod_database_code 2311087

loop_
_symmetry_equiv_pos_as_xyz
'x, y, z'
'-x+1/2, -y, z+1/2'
'x+1/2, -y+1/2, -z'
'-x, y+1/2, -z+1/2'

loop_
_atom_site_label
_atom_site_type_symbol
_atom_site_fract_x
_atom_site_fract_y
_atom_site_fract_z
_atom_site_U_iso_or_equiv
_atom_site_adp_type
_atom_site_occupancy
_atom_site_symmetry_multiplicity
_atom_site_calc_flag
HA H 0.419(3) 0.2359(12) 0.345(3) 0.016 Uani 1 1 d
H1 H 0.763(3) 0.1783(13) 0.203(3) 0.017 Uani 1 1 d
H2 H 0.583(2) 0.1472(13) 0.030(3) 0.017 Uani 1 1 d
OT2 O 0.44071(6) 0.18413(3) 0.76125(6) 0.006 Uani 1 1 d
NT N 0.64717(6) 0.13751(3) 0.18299(7) 0.005 Uani 1 1 d
CA C 0.46638(6) 0.16106(3) 0.35447(7) 0.005 Uani 1 1 d
CT C 0.55404(7) 0.14081(3) 0.59986(7) 0.004 Uani 1 1 d
HB1 H 0.198(3) 0.1089(13) 0.150(3) 0.025 Uani 1 1 d
HB2 H 0.140(2) 0.1061(12) 0.415(4) 0.024 Uani 1 1 d
CB C 0.25979(7) 0.09074(4) 0.30317(8) 0.007 Uani 1 1 d
H3 H 0.698(3) 0.0645(13) 0.189(3) 0.018 Uani 1 1 d
OT1 O 0.72701(6) 0.08374(3) 0.62442(6) 0.007 Uani 1 1 d
HB3 H 0.298(3) 0.0119(13) 0.308(4) 0.025 Uani 1 1 d

loop_
_atom_site_aniso_label
_atom_site_aniso_U_11
_atom_site_aniso_U_22
_atom_site_aniso_U_33
_atom_site_aniso_U_23
_atom_site_aniso_U_13
_atom_site_aniso_U_12
HA 0.01977 0.01082 0.01795 0.00065 0.00002 0.00325
H1 0.01425 0.01949 0.01798 -0.00126 0.00082 -0.00531
H2 0.01852 0.02120 0.01011 0.00041 -0.00109 -0.00004
OT2 0.00747 0.00765 0.00423 -0.00059 0.00042 0.00229
NT 0.00586 0.00624 0.00436 -0.00006 0.00045 0.00002
CA 0.00530 0.00498 0.00390 -0.00006 -0.00018 0.00040
CT 0.00503 0.00471 0.00371 -0.00016 -0.00012 0.00049
HB1 0.02614 0.03300 0.01617 0.00473 -0.00944 -0.00595
HB2 0.01700 0.03297 0.02304 -0.00457 0.00818 -0.00324
CB 0.00644 0.00860 0.00631 -0.00026 -0.00046 -0.00147
H3 0.01905 0.01323 0.02216 0.00139 0.00278 0.00465
OT1 0.00666 0.00769 0.00590 0.00036 -0.00024 0.00263
HB3 0.02696 0.01260 0.03416 -0.00139 -0.00250 -0.00087

loop_
_atom_type_symbol
_atom_type_description
_atom_type_scat_dispersion_real
_atom_type_scat_dispersion_imag
_atom_type_scat_source
C C 0.0033 0.0016 'International Tables Vol C Tables 4.2.6.8 and 6.1.1.4'
H H 0.0000 0.0000 'International Tables Vol C Tables 4.2.6.8 and 6.1.1.4'
N N 0.0061 0.0033 'International Tables Vol C Tables 4.2.6.8 and 6.1.1.4'
O O 0.0106 0.0060 'International Tables Vol C Tables 4.2.6.8 and 6.1.1.4'

loop_
_geom_angle_atom_site_label_1
_geom_angle_atom_site_label_2
_geom_angle_atom_site_label_3
_geom_angle
NT CA CB 109.74(3)
NT CA CT 110.07(3)
CB CA CT 111.14(3)
OT1 CT OT2 125.83(4)
OT1 CT CA 118.31(4)
OT2 CT CA 115.86(3)

loop_
_geom_bond_atom_site_label_1
_geom_bond_atom_site_label_2
_geom_bond_distance
OT2 CT 1.2680(5)
NT CA 1.4897(5)
CA CB 1.5269(6)
CA CT 1.5340(6)
CT OT1 1.2494(5)
